data_4123922
loop_
_publ_author_name
'Hwang, I.-C.'
'Drews, T.'
'Seppelt, K.'

_publ_section_title
;
 Mg (N H3)6 Hg22, a mercury intercalation compound
;
_journal_name_full 'Journal of the American Chemical Society'
_journal_page_first 8486
_journal_page_last 8489
_journal_volume 122
_journal_year 2000
_chemical_formula_sum 'H18 Hg22 Mg N6'
_chemical_name_systematic '(Mg (N H3)6) Hg22'
_space_group_IT_number 87
_symmetry_space_group_name_Hall '-I 4'
_symmetry_space_group_name_H-M 'I 4/m'
_cell_angle_alpha 90
_cell_angle_beta 90
_cell_angle_gamma 90
_cell_formula_units_Z 2
_cell_length_a 7.556
_cell_length_b 7.556
_cell_length_c 27.257
_cell_volume 1556.188
_citation_journal_id_ASTM JACSAT
_cod_data_source_file Hwang_JACSAT_2000_1175.cif
_cod_data_source_block H18Hg22Mg1N6
_cod_original_formula_sum 'H18 Hg22 Mg1 N6'
_cod_database_code 4123922

loop_
_symmetry_equiv_pos_as_xyz
x,y,z
-y,x,z
-x,-y,z
y,-x,z
-x,-y,-z
y,-x,-z
x,y,-z
-y,x,-z
x+1/2,y+1/2,z+1/2
-y+1/2,x+1/2,z+1/2
-x+1/2,-y+1/2,z+1/2
y+1/2,-x+1/2,z+1/2
-x+1/2,-y+1/2,-z+1/2
y+1/2,-x+1/2,-z+1/2
x+1/2,y+1/2,-z+1/2
-y+1/2,x+1/2,-z+1/2

loop_
_atom_site_label
_atom_site_type_symbol
_atom_site_fract_x
_atom_site_fract_y
_atom_site_fract_z
_atom_site_occupancy
_atom_site_U_iso_or_equiv
Mg1 Mg 0 0 0 1 0.0
Hg4 Hg 0 0 0.44779 1 0.0
Hg1 Hg 0 0 0.29074 1 0.0
Hg2 Hg 0.30803 0.00168 0.37865 1 0.0
Hg5 Hg 0.5 0 0.25 1 0.0
N2 N-3 0.0352 0.2832 0 1 0.0
Hg3 Hg 0.29876 0.30201 0.30333 1 0.0
N1 N-3 0 0 0.0809 1 0.0
